data_7021655
loop_
_publ_author_name
'Shuttleworth, Timothy A.'
'Huertos, Miguel A.'
'Pernik, Indrek'
'Young, Rowan D.'
'Weller, Andrew S.'

_publ_section_title
;
 Bis(phosphine)boronium salts. Synthesis, structures and coordination
 chemistry.
;
_journal_issue 36
_journal_name_full 'Dalton transactions (Cambridge, England : 2003)'
_journal_page_first 12917
_journal_page_last 12925
_journal_paper_doi 10.1039/c3dt50817j
_journal_volume 42
_journal_year 2013
_chemical_formula_sum 'C50.5 H58 B2 F24 P2'
_chemical_formula_weight 1204.53
_chemical_melting_point ?
_space_group_IT_number 14
_symmetry_cell_setting monoclinic
_symmetry_space_group_name_Hall '-P 2ybc'
_symmetry_space_group_name_H-M 'P 1 21/c 1'
_atom_sites_solution_hydrogens geom
_atom_sites_solution_primary direct
_atom_sites_solution_secondary difmap
_audit_creation_method SHELXL-97
_cell_angle_alpha 90.00
_cell_angle_beta 111.8041(3)
_cell_angle_gamma 90.00
_cell_formula_units_Z 4
_cell_length_a 15.97400(10)
_cell_length_b 18.19600(10)
_cell_length_c 20.9650(2)
_cell_measurement_reflns_used 13192
_cell_measurement_temperature 150(2)
_cell_measurement_theta_max 27.485
_cell_measurement_theta_min 5.097
_cell_volume 5657.80(7)
_computing_cell_refinement 'Denzo/Scalepack (Otwinowski & Minor 1997)'
_computing_data_collection 'Collect (Nonius BV, 1997-2000)'
_computing_data_reduction 'Denzo/Scalepack (Otwinowski & Minor 1997)'
_computing_molecular_graphics 'ORTEP3 (Farrugia, 1997)'
_computing_publication_material 'Bruker SHELXTL'
_computing_structure_refinement 'SHELXL-97 (Sheldrick, 1997)'
_computing_structure_solution 'SIR92 (Altomare et al., 1994)'
_diffrn_ambient_temperature 150(2)
_diffrn_detector_area_resol_mean 9
_diffrn_measured_fraction_theta_full 0.991
_diffrn_measured_fraction_theta_max 0.991
_diffrn_measurement_device '95mm CCD camera on \k-goniostat'
_diffrn_measurement_device_type KappaCCD
_diffrn_measurement_method CCD
_diffrn_radiation_monochromator graphite
_diffrn_radiation_source 'fine-focus sealed tube'
_diffrn_radiation_type MoK\a
_diffrn_radiation_wavelength 0.71073
_diffrn_reflns_av_R_equivalents 0.0214
_diffrn_reflns_av_unetI/netI 0.0293
_diffrn_reflns_limit_h_max 20
_diffrn_reflns_limit_h_min -20
_diffrn_reflns_limit_k_max 23
_diffrn_reflns_limit_k_min -23
_diffrn_reflns_limit_l_max 27
_diffrn_reflns_limit_l_min -27
_diffrn_reflns_number 25113
_diffrn_reflns_theta_full 27.48
_diffrn_reflns_theta_max 27.48
_diffrn_reflns_theta_min 5.11
_exptl_absorpt_coefficient_mu 0.190
_exptl_absorpt_correction_T_max 1.0
_exptl_absorpt_correction_T_min 0.78
_exptl_absorpt_correction_type multi-scan
_exptl_absorpt_process_details 'Denzo/Scalepack (Otwinowski & Minor 1997)'
_exptl_crystal_colour colourless
_exptl_crystal_density_diffrn 1.414
_exptl_crystal_density_meas ?
_exptl_crystal_density_method 'not measured'
_exptl_crystal_description block
_exptl_crystal_F_000 2468
_exptl_crystal_size_max 0.30
_exptl_crystal_size_mid 0.22
_exptl_crystal_size_min 0.18
_refine_diff_density_max 0.673
_refine_diff_density_min -0.453
_refine_diff_density_rms 0.053
_refine_ls_extinction_method none
_refine_ls_goodness_of_fit_ref 1.054
_refine_ls_hydrogen_treatment mixed
_refine_ls_matrix_type full
_refine_ls_number_parameters 854
_refine_ls_number_reflns 12867
_refine_ls_number_restraints 816
_refine_ls_restrained_S_all 1.224
_refine_ls_R_factor_all 0.0781
_refine_ls_R_factor_gt 0.0561
_refine_ls_shift/su_max 0.064
_refine_ls_shift/su_mean 0.002
_refine_ls_structure_factor_coef Fsqd
_refine_ls_weighting_details 'calc w=1/[\s^2^(Fo^2^)+(0.0588P)^2^+5.1434P] where P=(Fo^2^+2Fc^2^)/3'
_refine_ls_weighting_scheme calc
_refine_ls_wR_factor_gt 0.1348
_refine_ls_wR_factor_ref 0.1502
_reflns_number_gt 9734
_reflns_number_total 12867
_reflns_threshold_expression >2sigma(I)
_cod_data_source_file c3dt50817j.txt
_cod_data_source_block 1c
_cod_depositor_comments
;
The following automatic conversions were performed:

'_chemical_melting_point' value 'not measured' was changed to '?' -
the value is undefined or not given.

Automatic conversion script
Id: cif_fix_values 1891 2012-01-12 08:04:46Z andrius 

The following automatic conversions were performed:

'_exptl_crystal_density_meas' value 'not measured' was changed to '?'
- the value is perceived as not measured.

Automatic conversion script
Id: cif_fix_values 3008 2015-01-20 13:52:24Z robertas 
;
_cod_original_cell_volume 5657.79(7)
_cod_original_sg_symbol_H-M P2(1)/c
_cod_original_formula_sum 'C50.50 H58 B2 F24 P2'
_cod_database_code 7021655

loop_
_symmetry_equiv_pos_as_xyz
'x, y, z'
'-x, y+1/2, -z+1/2'
'-x, -y, -z'
'x, -y-1/2, z-1/2'

loop_
_atom_site_label
_atom_site_type_symbol
_atom_site_fract_x
_atom_site_fract_y
_atom_site_fract_z
_atom_site_U_iso_or_equiv
_atom_site_adp_type
_atom_site_occupancy
_atom_site_symmetry_multiplicity
_atom_site_calc_flag
_atom_site_refinement_flags
_atom_site_disorder_assembly
_atom_site_disorder_group
B1 B 0.67903(19) 0.03025(17) 0.20134(16) 0.0347(6) Uani 1 1 d . . .
P1 P 0.78199(4) 0.07750(4) 0.19117(3) 0.03357(16) Uani 1 1 d . . .
C1 C 0.7448(2) 0.16647(18) 0.14615(18) 0.0540(8) Uani 1 1 d . . .
C2 C 0.8244(3) 0.2122(3) 0.1446(3) 0.0913(16) Uani 1 1 d . . .
H2A H 0.8630 0.1817 0.1284 0.137 Uiso 1 1 calc R . .
H2B H 0.8594 0.2303 0.1909 0.137 Uiso 1 1 calc R . .
H2C H 0.8018 0.2541 0.1135 0.137 Uiso 1 1 calc R . .
C3 C 0.6889(3) 0.2090(2) 0.1794(2) 0.0719(11) Uani 1 1 d . . .
H3A H 0.6675 0.2550 0.1543 0.108 Uiso 1 1 calc R . .
H3B H 0.7263 0.2200 0.2273 0.108 Uiso 1 1 calc R . .
H3C H 0.6371 0.1791 0.1778 0.108 Uiso 1 1 calc R . .
C4 C 0.6851(3) 0.1466(2) 0.07202(19) 0.0693(11) Uani 1 1 d . . .
H4A H 0.6335 0.1174 0.0721 0.104 Uiso 1 1 calc R . .
H4B H 0.7202 0.1180 0.0511 0.104 Uiso 1 1 calc R . .
H4C H 0.6633 0.1918 0.0455 0.104 Uiso 1 1 calc R . .
C5 C 0.88118(17) 0.08120(17) 0.27266(15) 0.0412(6) Uani 1 1 d . . .
C6 C 0.8668(2) 0.1380(2) 0.32187(18) 0.0607(9) Uani 1 1 d . . .
H6A H 0.9164 0.1347 0.3667 0.091 Uiso 1 1 calc R . .
H6B H 0.8095 0.1280 0.3274 0.091 Uiso 1 1 calc R . .
H6C H 0.8652 0.1874 0.3030 0.091 Uiso 1 1 calc R . .
C7 C 0.96738(19) 0.0982(2) 0.25942(19) 0.0565(8) Uani 1 1 d . . .
H7A H 0.9646 0.1486 0.2423 0.085 Uiso 1 1 calc R . .
H7B H 0.9728 0.0639 0.2252 0.085 Uiso 1 1 calc R . .
H7C H 1.0198 0.0931 0.3023 0.085 Uiso 1 1 calc R . .
C8 C 0.8912(2) 0.00466(19) 0.30481(17) 0.0532(8) Uani 1 1 d . . .
H8A H 0.9468 0.0026 0.3457 0.080 Uiso 1 1 calc R . .
H8B H 0.8937 -0.0322 0.2715 0.080 Uiso 1 1 calc R . .
H8C H 0.8394 -0.0055 0.3179 0.080 Uiso 1 1 calc R . .
P2 P 0.67375(4) -0.07587(4) 0.20071(4) 0.03356(16) Uani 1 1 d . . .
C9 C 0.61467(19) -0.10543(17) 0.25735(16) 0.0446(7) Uani 1 1 d . . .
C10 C 0.6817(2) -0.0904(2) 0.33107(17) 0.0587(9) Uani 1 1 d . . .
H10A H 0.6977 -0.0382 0.3360 0.088 Uiso 1 1 calc R . .
H10B H 0.7362 -0.1200 0.3401 0.088 Uiso 1 1 calc R . .
H10C H 0.6538 -0.1036 0.3640 0.088 Uiso 1 1 calc R . .
C11 C 0.5296(2) -0.05888(19) 0.24384(18) 0.0496(7) Uani 1 1 d . . .
H11A H 0.4999 -0.0743 0.2750 0.074 Uiso 1 1 calc R . .
H11B H 0.4882 -0.0658 0.1962 0.074 Uiso 1 1 calc R . .
H11C H 0.5464 -0.0069 0.2517 0.074 Uiso 1 1 calc R . .
C12 C 0.5898(3) -0.1870(2) 0.2491(2) 0.0696(11) Uani 1 1 d . . .
H12A H 0.6430 -0.2161 0.2529 0.104 Uiso 1 1 calc R . .
H12B H 0.5422 -0.1953 0.2040 0.104 Uiso 1 1 calc R . .
H12C H 0.5681 -0.2019 0.2852 0.104 Uiso 1 1 calc R . .
C13 C 0.6328(2) -0.1151(2) 0.11329(18) 0.0580(9) Uani 1 1 d . . .
C14 C 0.6883(3) -0.0768(3) 0.07688(19) 0.0791(14) Uani 1 1 d . . .
H14A H 0.6719 -0.0969 0.0305 0.119 Uiso 1 1 calc R . .
H14B H 0.7527 -0.0851 0.1029 0.119 Uiso 1 1 calc R . .
H14C H 0.6758 -0.0239 0.0741 0.119 Uiso 1 1 calc R . .
C15 C 0.5327(3) -0.0990(3) 0.0754(2) 0.0838(14) Uani 1 1 d . . .
H15A H 0.5148 -0.1131 0.0271 0.126 Uiso 1 1 calc R . .
H15B H 0.5216 -0.0463 0.0784 0.126 Uiso 1 1 calc R . .
H15C H 0.4973 -0.1271 0.0964 0.126 Uiso 1 1 calc R . .
C16 C 0.6524(3) -0.1980(3) 0.1157(3) 0.0932(16) Uani 1 1 d . . .
H16A H 0.6150 -0.2237 0.1366 0.140 Uiso 1 1 calc R . .
H16B H 0.7162 -0.2068 0.1431 0.140 Uiso 1 1 calc R . .
H16C H 0.6383 -0.2164 0.0689 0.140 Uiso 1 1 calc R . .
B200 B 0.26833(16) 0.00850(13) 0.30490(13) 0.0230(5) Uani 1 1 d . . .
C201 C 0.25687(15) 0.07568(12) 0.24958(11) 0.0243(4) Uani 1 1 d . . .
C202 C 0.18699(16) 0.12727(13) 0.22902(12) 0.0283(5) Uani 1 1 d . A .
H202 H 0.1446 0.1277 0.2510 0.034 Uiso 1 1 calc R . .
C203 C 0.17776(17) 0.17820(14) 0.17708(13) 0.0325(5) Uani 1 1 d D . .
C204 C 0.23707(17) 0.17930(14) 0.14286(13) 0.0331(5) Uani 1 1 d . A .
H204 H 0.2302 0.2137 0.1072 0.040 Uiso 1 1 calc R . .
C205 C 0.30667(17) 0.12859(13) 0.16228(12) 0.0291(5) Uani 1 1 d . . .
C206 C 0.31612(16) 0.07843(13) 0.21425(12) 0.0269(5) Uani 1 1 d . A .
H206 H 0.3647 0.0445 0.2265 0.032 Uiso 1 1 calc R . .
C207 C 0.1006(3) 0.2314(3) 0.1557(2) 0.0479(7) Uani 0.601(6) 1 d PDU A 1
C307 C 0.1060(4) 0.2353(3) 0.1601(3) 0.0479(7) Uani 0.399(6) 1 d PDU A 2
F1 F 0.1246(3) 0.2971(2) 0.1425(4) 0.0836(17) Uani 0.601(6) 1 d PDU A 1
F2 F 0.0657(4) 0.2424(3) 0.2020(3) 0.0839(17) Uani 0.601(6) 1 d PDU A 1
F3 F 0.0335(3) 0.2116(3) 0.1008(3) 0.126(3) Uani 0.601(6) 1 d PDU A 1
F101 F 0.0288(3) 0.2094(4) 0.1566(5) 0.081(2) Uani 0.399(6) 1 d PDU A 2
F102 F 0.0888(5) 0.2667(5) 0.1005(4) 0.082(2) Uani 0.399(6) 1 d PDU A 2
F103 F 0.1244(5) 0.2883(4) 0.2056(5) 0.114(3) Uani 0.399(6) 1 d PDU A 2
C208 C 0.3753(2) 0.12803(15) 0.12918(14) 0.0388(6) Uani 1 1 d . A .
F4 F 0.45624(13) 0.15056(14) 0.17221(11) 0.0666(6) Uani 1 1 d U . .
F5 F 0.35325(13) 0.17156(10) 0.07431(9) 0.0522(5) Uani 1 1 d U . .
F6 F 0.38815(15) 0.06112(10) 0.10860(11) 0.0613(5) Uani 1 1 d U . .
C209 C 0.22372(15) -0.06080(12) 0.25298(11) 0.0252(4) Uani 1 1 d . . .
C210 C 0.13033(16) -0.07348(13) 0.22807(12) 0.0286(5) Uani 1 1 d . . .
H210 H 0.0944 -0.0467 0.2474 0.034 Uiso 1 1 calc R . .
C211 C 0.08875(17) -0.12398(14) 0.17601(13) 0.0338(5) Uani 1 1 d . . .
C212 C 0.13831(19) -0.16355(14) 0.14560(13) 0.0365(6) Uani 1 1 d . . .
H212 H 0.1098 -0.1973 0.1094 0.044 Uiso 1 1 calc R . .
C213 C 0.23058(18) -0.15228(14) 0.16963(13) 0.0349(5) Uani 1 1 d . . .
C214 C 0.27225(16) -0.10251(13) 0.22243(12) 0.0294(5) Uani 1 1 d . . .
H214 H 0.3358 -0.0967 0.2382 0.035 Uiso 1 1 calc R . .
C215 C -0.0100(2) -0.13841(18) 0.15390(16) 0.0470(7) Uani 1 1 d . . .
F7 F -0.05460(13) -0.08245(16) 0.16700(16) 0.1021(10) Uani 1 1 d U . .
F8 F -0.02758(15) -0.19765(16) 0.18368(12) 0.0886(8) Uani 1 1 d U . .
F9 F -0.04997(12) -0.15017(12) 0.08682(9) 0.0602(5) Uani 1 1 d U . .
C216 C 0.2872(2) -0.19258(18) 0.13801(17) 0.0501(7) Uani 1 1 d . . .
F10 F 0.24339(18) -0.24081(18) 0.09198(17) 0.1128(12) Uani 1 1 d U . .
F11 F 0.3553(2) -0.22856(18) 0.18436(15) 0.1066(10) Uani 1 1 d U . .
F12 F 0.32860(19) -0.14806(15) 0.10946(14) 0.0871(8) Uani 1 1 d U . .
C217 C 0.37505(15) -0.00371(12) 0.35192(11) 0.0243(4) Uani 1 1 d . . .
C218 C 0.43839(16) 0.05367(13) 0.36674(12) 0.0275(5) Uani 1 1 d . . .
H218 H 0.4190 0.1008 0.3475 0.033 Uiso 1 1 calc R . .
C219 C 0.52819(16) 0.04380(14) 0.40855(12) 0.0303(5) Uani 1 1 d . . .
C220 C 0.55917(16) -0.02352(14) 0.43928(13) 0.0325(5) Uani 1 1 d . B .
H220 H 0.6205 -0.0302 0.4684 0.039 Uiso 1 1 calc R . .
C221 C 0.49781(16) -0.08074(13) 0.42608(12) 0.0294(5) Uani 1 1 d D . .
C222 C 0.40812(16) -0.07107(13) 0.38310(12) 0.0268(5) Uani 1 1 d . B .
H222 H 0.3680 -0.1116 0.3747 0.032 Uiso 1 1 calc R . .
C223 C 0.59528(18) 0.10478(15) 0.41748(14) 0.0381(6) Uani 1 1 d . . .
F13 F 0.55666(12) 0.17065(9) 0.39927(10) 0.0537(5) Uani 1 1 d U . .
F14 F 0.64447(14) 0.09345(12) 0.37907(12) 0.0693(6) Uani 1 1 d U . .
F15 F 0.65327(12) 0.11138(10) 0.48200(9) 0.0561(5) Uani 1 1 d U . .
C224 C 0.5293(5) -0.1574(4) 0.4496(4) 0.0373(6) Uani 0.351(19) 1 d PDU B 1
C324 C 0.5298(3) -0.1552(2) 0.4558(2) 0.0373(6) Uani 0.649(19) 1 d PDU B 2
F116 F 0.5974(4) -0.1526(3) 0.5157(3) 0.0638(17) Uani 0.649(19) 1 d PDU B 2
F117 F 0.5563(7) -0.1949(3) 0.4137(4) 0.0689(16) Uani 0.649(19) 1 d PDU B 2
F118 F 0.4656(3) -0.1956(3) 0.4647(4) 0.0578(15) Uani 0.649(19) 1 d PDU B 2
F16 F 0.5200(10) -0.2022(4) 0.3977(5) 0.065(3) Uani 0.351(19) 1 d PDU B 1
F17 F 0.4835(9) -0.1879(5) 0.4838(7) 0.057(3) Uani 0.351(19) 1 d PDU B 1
F18 F 0.6151(5) -0.1616(5) 0.4892(9) 0.073(3) Uani 0.351(19) 1 d PDU B 1
C225 C 0.21818(14) 0.02216(12) 0.35918(11) 0.0233(4) Uani 1 1 d . . .
C226 C 0.21387(15) 0.09142(12) 0.38714(11) 0.0251(4) Uani 1 1 d . . .
H226 H 0.2384 0.1327 0.3724 0.030 Uiso 1 1 calc R . .
C227 C 0.17488(15) 0.10155(13) 0.43573(11) 0.0273(5) Uani 1 1 d . . .
C228 C 0.13990(16) 0.04268(14) 0.45980(12) 0.0307(5) Uani 1 1 d . C .
H228 H 0.1131 0.0498 0.4929 0.037 Uiso 1 1 calc R . .
C229 C 0.14505(16) -0.02658(13) 0.43445(12) 0.0293(5) Uani 1 1 d D . .
C230 C 0.18371(15) -0.03667(13) 0.38528(12) 0.0263(5) Uani 1 1 d . C .
H230 H 0.1868 -0.0849 0.3690 0.032 Uiso 1 1 calc R . .
C231 C 0.16779(18) 0.17624(15) 0.46291(13) 0.0356(5) Uani 1 1 d . . .
F19 F 0.19443(14) 0.23009(9) 0.43253(11) 0.0570(5) Uani 1 1 d U . .
F20 F 0.08459(14) 0.19233(11) 0.45777(13) 0.0686(6) Uani 1 1 d U . .
F21 F 0.2182(2) 0.18204(12) 0.52957(10) 0.0871(8) Uani 1 1 d U . .
C232 C 0.1109(3) -0.0893(3) 0.4647(2) 0.0401(7) Uani 0.559(6) 1 d PDU C 1
C332 C 0.1024(4) -0.0924(3) 0.4536(3) 0.0401(7) Uani 0.441(6) 1 d PDU C 2
F22 F 0.0233(3) -0.0852(3) 0.4488(3) 0.0748(19) Uani 0.559(6) 1 d PDU C 1
F23 F 0.1469(3) -0.0918(3) 0.53205(17) 0.0777(15) Uani 0.559(6) 1 d PDU C 1
F24 F 0.1281(5) -0.15338(17) 0.4440(3) 0.0787(17) Uani 0.559(6) 1 d PDU C 1
F122 F 0.1609(3) -0.1354(4) 0.4980(4) 0.086(2) Uani 0.441(6) 1 d PDU C 2
F123 F 0.0580(4) -0.1360(3) 0.4020(3) 0.0752(19) Uani 0.441(6) 1 d PDU C 2
F124 F 0.0432(5) -0.0743(4) 0.4807(4) 0.071(2) Uani 0.441(6) 1 d PDU C 2
C801 C 1.1649(7) -0.0069(10) 0.0250(10) 0.078(4) Uani 0.50 1 d PD D -1
H80H H 1.2081 -0.0381 0.0144 0.118 Uiso 0.50 1 calc PR D -1
H80I H 1.1768 -0.0095 0.0743 0.118 Uiso 0.50 1 calc PR D -1
H80J H 1.1712 0.0440 0.0122 0.118 Uiso 0.50 1 calc PR D -1
C802 C 1.0688(7) -0.0338(6) -0.0157(6) 0.096(3) Uani 0.50 1 d PD D -1
H80K H 1.0647 -0.0870 -0.0072 0.116 Uiso 0.50 1 calc PR D -1
H80L H 1.0549 -0.0269 -0.0654 0.116 Uiso 0.50 1 calc PR D -1
C803 C 0.9991(10) 0.008(3) 0.005(3) 0.076(5) Uani 0.50 1 d PD D -1
H80A H 1.0127 0.0000 0.0545 0.092 Uiso 0.50 1 calc PR D -1
H80B H 1.0055 0.0614 -0.0017 0.092 Uiso 0.50 1 calc PR D -1
C804 C 0.9007(8) -0.0144(6) -0.0356(5) 0.095(3) Uani 0.50 1 d PD D -1
H80F H 0.8839 -0.0015 -0.0846 0.114 Uiso 0.50 1 calc PR D -1
H80G H 0.8941 -0.0682 -0.0323 0.114 Uiso 0.50 1 calc PR D -1
C805 C 0.8385(17) 0.0256(18) -0.0062(15) 0.163(14) Uani 0.50 1 d PD D -1
H80C H 0.7761 0.0225 -0.0389 0.245 Uiso 0.50 1 calc PR D -1
H80D H 0.8565 0.0773 0.0020 0.245 Uiso 0.50 1 calc PR D -1
H80E H 0.8432 0.0025 0.0373 0.245 Uiso 0.50 1 calc PR D -1
H3 H 0.622(2) 0.0483(19) 0.1600(18) 0.054(9) Uiso 1 1 d . . .
H4 H 0.680(2) 0.0518(17) 0.2503(16) 0.043(8) Uiso 1 1 d . . .
H1 H 0.811(2) 0.0412(17) 0.1497(16) 0.045(8) Uiso 1 1 d . . .
H2 H 0.7519(18) -0.1084(15) 0.2276(14) 0.032(7) Uiso 1 1 d . . .

loop_
_atom_site_aniso_label
_atom_site_aniso_U_11
_atom_site_aniso_U_22
_atom_site_aniso_U_33
_atom_site_aniso_U_23
_atom_site_aniso_U_13
_atom_site_aniso_U_12
B1 0.0269(13) 0.0387(15) 0.0369(15) 0.0012(12) 0.0099(12) 0.0022(11)
P1 0.0243(3) 0.0377(4) 0.0344(3) 0.0023(3) 0.0060(2) -0.0005(2)
C1 0.0411(16) 0.0483(17) 0.061(2) 0.0189(15) 0.0059(14) -0.0009(13)
C2 0.062(2) 0.076(3) 0.118(4) 0.047(3) 0.013(2) -0.018(2)
C3 0.064(2) 0.0422(18) 0.094(3) 0.0082(19) 0.012(2) 0.0147(16)
C4 0.061(2) 0.078(3) 0.053(2) 0.0303(19) 0.0043(17) 0.0045(19)
C5 0.0264(12) 0.0486(16) 0.0396(14) -0.0013(12) 0.0018(11) -0.0028(11)
C6 0.0508(19) 0.068(2) 0.0521(19) -0.0197(17) 0.0059(15) -0.0061(16)
C7 0.0259(13) 0.070(2) 0.063(2) 0.0017(17) 0.0052(13) -0.0076(13)
C8 0.0353(15) 0.060(2) 0.0479(17) 0.0124(15) -0.0029(13) 0.0035(13)
P2 0.0290(3) 0.0358(3) 0.0375(3) -0.0041(3) 0.0142(3) -0.0001(3)
C9 0.0390(14) 0.0484(16) 0.0521(17) 0.0141(13) 0.0236(13) 0.0062(12)
C10 0.0537(19) 0.084(3) 0.0443(17) 0.0216(17) 0.0254(15) 0.0139(17)
C11 0.0381(15) 0.0621(19) 0.0572(18) 0.0077(15) 0.0278(14) 0.0059(13)
C12 0.067(2) 0.0485(19) 0.104(3) 0.022(2) 0.044(2) 0.0008(17)
C13 0.0539(19) 0.071(2) 0.0542(19) -0.0320(17) 0.0255(16) -0.0250(17)
C14 0.083(3) 0.118(4) 0.0462(19) -0.041(2) 0.0357(19) -0.043(3)
C15 0.060(2) 0.123(4) 0.056(2) -0.029(2) 0.0067(18) -0.034(2)
C16 0.097(3) 0.072(3) 0.128(4) -0.060(3) 0.063(3) -0.027(2)
B200 0.0239(11) 0.0226(11) 0.0235(11) 0.0024(9) 0.0102(9) 0.0003(9)
C201 0.0273(11) 0.0236(10) 0.0221(10) -0.0001(8) 0.0094(8) -0.0030(8)
C202 0.0279(11) 0.0303(12) 0.0281(11) 0.0056(9) 0.0119(9) 0.0001(9)
C203 0.0332(12) 0.0308(12) 0.0329(12) 0.0085(10) 0.0116(10) 0.0047(10)
C204 0.0403(13) 0.0311(12) 0.0289(12) 0.0093(10) 0.0140(10) 0.0029(10)
C205 0.0361(12) 0.0283(12) 0.0265(11) 0.0004(9) 0.0157(10) -0.0014(9)
C206 0.0305(11) 0.0258(11) 0.0257(11) 0.0012(9) 0.0121(9) 0.0017(9)
C207 0.0449(15) 0.0501(17) 0.0549(17) 0.0230(14) 0.0255(13) 0.0143(13)
C307 0.0449(15) 0.0501(17) 0.0549(17) 0.0230(14) 0.0255(13) 0.0143(13)
F1 0.059(2) 0.042(2) 0.156(5) 0.042(2) 0.048(3) 0.0170(16)
F2 0.097(3) 0.092(3) 0.088(3) 0.045(2) 0.065(3) 0.065(3)
F3 0.071(3) 0.126(4) 0.117(4) -0.037(3) -0.038(3) 0.056(3)
F101 0.035(3) 0.080(4) 0.126(5) 0.046(4) 0.026(3) 0.013(2)
F102 0.084(4) 0.103(5) 0.074(4) 0.062(3) 0.047(3) 0.056(4)
F103 0.097(5) 0.081(4) 0.140(5) -0.033(4) 0.016(4) 0.046(4)
C208 0.0519(16) 0.0352(14) 0.0389(14) 0.0054(11) 0.0280(13) 0.0034(12)
F4 0.0431(10) 0.1046(16) 0.0622(12) -0.0026(11) 0.0311(9) -0.0099(10)
F5 0.0768(12) 0.0491(10) 0.0481(10) 0.0171(8) 0.0435(9) 0.0099(9)
F6 0.0956(15) 0.0422(10) 0.0752(13) 0.0075(9) 0.0655(12) 0.0141(9)
C209 0.0286(11) 0.0242(11) 0.0228(10) 0.0034(8) 0.0096(9) -0.0006(8)
C210 0.0296(11) 0.0279(11) 0.0277(11) -0.0002(9) 0.0101(9) 0.0000(9)
C211 0.0321(12) 0.0340(13) 0.0314(12) -0.0020(10) 0.0072(10) -0.0043(10)
C212 0.0452(15) 0.0323(13) 0.0305(12) -0.0074(10) 0.0123(11) -0.0066(11)
C213 0.0436(14) 0.0306(13) 0.0342(13) -0.0049(10) 0.0187(11) -0.0010(10)
C214 0.0311(12) 0.0294(12) 0.0291(11) 0.0006(9) 0.0128(9) 0.0001(9)
C215 0.0380(15) 0.0536(18) 0.0438(16) -0.0122(14) 0.0085(12) -0.0100(13)
F7 0.0313(10) 0.122(2) 0.137(2) -0.0770(18) 0.0127(12) -0.0048(11)
F8 0.0555(12) 0.129(2) 0.0729(14) 0.0322(14) 0.0137(11) -0.0368(13)
F9 0.0487(10) 0.0730(13) 0.0429(10) -0.0046(9) -0.0013(8) -0.0215(9)
C216 0.0547(18) 0.0515(18) 0.0509(17) -0.0186(14) 0.0274(15) -0.0049(14)
F10 0.0860(17) 0.128(2) 0.145(2) -0.106(2) 0.0660(17) -0.0363(16)
F11 0.114(2) 0.125(2) 0.0925(18) -0.0012(16) 0.0523(16) 0.0704(18)
F12 0.1048(18) 0.0876(16) 0.1069(19) -0.0176(14) 0.0836(17) -0.0089(14)
C217 0.0268(11) 0.0267(11) 0.0210(10) -0.0002(8) 0.0109(8) 0.0001(9)
C218 0.0300(11) 0.0257(11) 0.0270(11) 0.0031(9) 0.0108(9) -0.0009(9)
C219 0.0285(12) 0.0330(13) 0.0284(11) 0.0002(9) 0.0096(9) -0.0044(9)
C220 0.0257(11) 0.0386(13) 0.0296(12) 0.0022(10) 0.0061(9) 0.0006(10)
C221 0.0292(11) 0.0301(12) 0.0275(11) 0.0040(9) 0.0089(9) 0.0026(9)
C222 0.0286(11) 0.0264(11) 0.0264(11) 0.0020(9) 0.0114(9) -0.0015(9)
C223 0.0318(13) 0.0391(14) 0.0418(14) 0.0002(11) 0.0117(11) -0.0059(11)
F13 0.0459(9) 0.0364(9) 0.0679(12) 0.0096(8) 0.0087(8) -0.0107(7)
F14 0.0666(13) 0.0700(13) 0.0932(15) -0.0208(11) 0.0551(12) -0.0308(10)
F15 0.0434(9) 0.0552(11) 0.0515(10) -0.0007(8) -0.0034(8) -0.0171(8)
C224 0.0340(12) 0.0342(13) 0.0382(15) 0.0060(11) 0.0072(11) 0.0035(10)
C324 0.0340(12) 0.0342(13) 0.0382(15) 0.0060(11) 0.0072(11) 0.0035(10)
F116 0.063(2) 0.0414(18) 0.052(3) 0.0118(16) -0.0193(18) 0.0039(16)
F117 0.099(4) 0.049(2) 0.072(3) 0.0134(19) 0.047(3) 0.033(2)
F118 0.0465(19) 0.043(2) 0.068(3) 0.0268(19) 0.0029(19) -0.0052(15)
F16 0.068(5) 0.042(3) 0.069(4) 0.002(3) 0.008(4) 0.021(3)
F17 0.070(5) 0.052(4) 0.063(5) 0.025(3) 0.040(4) 0.015(3)
F18 0.038(3) 0.052(4) 0.097(6) 0.025(4) -0.011(3) 0.005(3)
C225 0.0215(10) 0.0249(11) 0.0221(10) 0.0018(8) 0.0065(8) 0.0005(8)
C226 0.0241(10) 0.0265(11) 0.0228(10) 0.0018(8) 0.0064(8) -0.0013(8)
C227 0.0264(11) 0.0288(11) 0.0240(10) -0.0030(9) 0.0062(9) 0.0019(9)
C228 0.0300(12) 0.0397(13) 0.0249(11) 0.0020(10) 0.0133(9) 0.0026(10)
C229 0.0298(11) 0.0315(12) 0.0284(11) 0.0063(9) 0.0130(9) 0.0007(9)
C230 0.0283(11) 0.0244(11) 0.0274(11) 0.0019(9) 0.0116(9) 0.0007(9)
C231 0.0402(14) 0.0348(13) 0.0328(13) -0.0044(10) 0.0147(11) 0.0018(11)
F19 0.0786(13) 0.0301(8) 0.0795(13) -0.0061(8) 0.0493(11) -0.0027(8)
F20 0.0614(12) 0.0459(10) 0.1178(18) -0.0154(11) 0.0557(13) 0.0043(9)
F21 0.134(2) 0.0565(12) 0.0401(10) -0.0222(9) -0.0027(12) 0.0214(13)
C232 0.0455(16) 0.0392(15) 0.0445(18) 0.0077(13) 0.0269(14) -0.0007(12)
C332 0.0455(16) 0.0392(15) 0.0445(18) 0.0077(13) 0.0269(14) -0.0007(12)
F22 0.0373(19) 0.076(3) 0.104(4) 0.046(3) 0.018(2) -0.0097(18)
F23 0.108(3) 0.077(3) 0.044(2) 0.0240(19) 0.024(2) -0.029(2)
F24 0.136(4) 0.0334(18) 0.112(4) 0.002(2) 0.098(3) -0.005(2)
F122 0.045(2) 0.073(4) 0.116(5) 0.068(4) 0.003(3) -0.006(2)
F123 0.098(4) 0.066(3) 0.065(3) -0.008(2) 0.034(3) -0.057(3)
F124 0.085(4) 0.064(3) 0.104(4) -0.002(3) 0.082(4) -0.008(3)
C801 0.047(6) 0.091(7) 0.092(10) 0.023(7) 0.021(5) -0.001(5)
C802 0.133(10) 0.085(7) 0.097(8) 0.013(6) 0.073(8) 0.019(7)
C803 0.093(5) 0.076(16) 0.060(11) 0.013(9) 0.027(4) -0.014(5)
C804 0.107(9) 0.098(8) 0.064(6) 0.020(5) 0.013(5) -0.033(6)
C805 0.17(2) 0.23(3) 0.15(2) 0.09(2) 0.118(18) 0.093(19)

loop_
_atom_type_symbol
_atom_type_description
_atom_type_scat_dispersion_real
_atom_type_scat_dispersion_imag
_atom_type_scat_source
C C 0.0033 0.0016 'International Tables Vol C Tables 4.2.6.8 and 6.1.1.4'
H H 0.0000 0.0000 'International Tables Vol C Tables 4.2.6.8 and 6.1.1.4'
B B 0.0013 0.0007 'International Tables Vol C Tables 4.2.6.8 and 6.1.1.4'
F F 0.0171 0.0103 'International Tables Vol C Tables 4.2.6.8 and 6.1.1.4'
P P 0.1023 0.0942 'International Tables Vol C Tables 4.2.6.8 and 6.1.1.4'

loop_
_geom_angle_atom_site_label_1
_geom_angle_atom_site_label_2
_geom_angle_atom_site_label_3
_geom_angle
P2 B1 P1 118.66(15)
P2 B1 H3 106.5(19)
P1 B1 H3 106.6(19)
P2 B1 H4 110.5(17)
P1 B1 H4 103.1(16)
H3 B1 H4 111(2)
C5 P1 C1 116.10(15)
C5 P1 B1 112.68(13)
C1 P1 B1 108.60(14)
C5 P1 H1 103.8(14)
C1 P1 H1 103.2(14)
B1 P1 H1 112.1(14)
C2 C1 C3 111.4(4)
C2 C1 C4 108.4(3)
C3 C1 C4 109.3(3)
C2 C1 P1 112.0(2)
C3 C1 P1 109.8(2)
C4 C1 P1 105.7(2)
C1 C2 H2A 109.5
C1 C2 H2B 109.5
H2A C2 H2B 109.5
C1 C2 H2C 109.5
H2A C2 H2C 109.5
H2B C2 H2C 109.5
C1 C3 H3A 109.5
C1 C3 H3B 109.5
H3A C3 H3B 109.5
C1 C3 H3C 109.5
H3A C3 H3C 109.5
H3B C3 H3C 109.5
C1 C4 H4A 109.5
C1 C4 H4B 109.5
H4A C4 H4B 109.5
C1 C4 H4C 109.5
H4A C4 H4C 109.5
H4B C4 H4C 109.5
C8 C5 C7 108.1(3)
C8 C5 C6 109.5(3)
C7 C5 C6 110.7(3)
C8 C5 P1 106.69(19)
C7 C5 P1 111.0(2)
C6 C5 P1 110.7(2)
C5 C6 H6A 109.5
C5 C6 H6B 109.5
H6A C6 H6B 109.5
C5 C6 H6C 109.5
H6A C6 H6C 109.5
H6B C6 H6C 109.5
C5 C7 H7A 109.5
C5 C7 H7B 109.5
H7A C7 H7B 109.5
C5 C7 H7C 109.5
H7A C7 H7C 109.5
H7B C7 H7C 109.5
C5 C8 H8A 109.5
C5 C8 H8B 109.5
H8A C8 H8B 109.5
C5 C8 H8C 109.5
H8A C8 H8C 109.5
H8B C8 H8C 109.5
C13 P2 C9 116.63(15)
C13 P2 B1 113.06(16)
C9 P2 B1 108.51(14)
C13 P2 H2 100.5(12)
C9 P2 H2 103.0(12)
B1 P2 H2 114.7(12)
C12 C9 C11 109.8(3)
C12 C9 C10 109.8(3)
C11 C9 C10 109.0(3)
C12 C9 P2 112.5(2)
C11 C9 P2 110.4(2)
C10 C9 P2 105.2(2)
C9 C10 H10A 109.5
C9 C10 H10B 109.5
H10A C10 H10B 109.5
C9 C10 H10C 109.5
H10A C10 H10C 109.5
H10B C10 H10C 109.5
C9 C11 H11A 109.5
C9 C11 H11B 109.5
H11A C11 H11B 109.5
C9 C11 H11C 109.5
H11A C11 H11C 109.5
H11B C11 H11C 109.5
C9 C12 H12A 109.5
C9 C12 H12B 109.5
H12A C12 H12B 109.5
C9 C12 H12C 109.5
H12A C12 H12C 109.5
H12B C12 H12C 109.5
C15 C13 C14 110.0(4)
C15 C13 C16 111.5(3)
C14 C13 C16 108.3(3)
C15 C13 P2 111.0(3)
C14 C13 P2 105.2(2)
C16 C13 P2 110.7(3)
C13 C14 H14A 109.5
C13 C14 H14B 109.5
H14A C14 H14B 109.5
C13 C14 H14C 109.5
H14A C14 H14C 109.5
H14B C14 H14C 109.5
C13 C15 H15A 109.5
C13 C15 H15B 109.5
H15A C15 H15B 109.5
C13 C15 H15C 109.5
H15A C15 H15C 109.5
H15B C15 H15C 109.5
C13 C16 H16A 109.5
C13 C16 H16B 109.5
H16A C16 H16B 109.5
C13 C16 H16C 109.5
H16A C16 H16C 109.5
H16B C16 H16C 109.5
C225 B200 C217 105.74(17)
C225 B200 C209 111.90(18)
C217 B200 C209 113.13(18)
C225 B200 C201 114.95(18)
C217 B200 C201 110.07(17)
C209 B200 C201 101.27(17)
C202 C201 C206 115.5(2)
C202 C201 B200 125.60(19)
C206 C201 B200 118.54(19)
C203 C202 C201 121.8(2)
C203 C202 H202 119.1
C201 C202 H202 119.1
C204 C203 C202 121.3(2)
C204 C203 C307 118.7(3)
C202 C203 C307 119.9(3)
C204 C203 C207 118.7(3)
C202 C203 C207 120.0(3)
C307 C203 C207 4.7(4)
C205 C204 C203 117.8(2)
C205 C204 H204 121.1
C203 C204 H204 121.1
C204 C205 C206 120.7(2)
C204 C205 C208 120.9(2)
C206 C205 C208 118.3(2)
C205 C206 C201 122.7(2)
C205 C206 H206 118.6
C201 C206 H206 118.6
F3 C207 F2 105.2(5)
F3 C207 F1 106.0(5)
F2 C207 F1 104.8(4)
F3 C207 C203 113.7(4)
F2 C207 C203 114.1(4)
F1 C207 C203 112.3(4)
F101 C307 F102 104.3(5)
F101 C307 F103 105.1(6)
F102 C307 F103 106.6(6)
F101 C307 C203 113.0(5)
F102 C307 C203 113.8(5)
F103 C307 C203 113.2(5)
F5 C208 F6 106.7(2)
F5 C208 F4 106.2(2)
F6 C208 F4 105.7(2)
F5 C208 C205 113.1(2)
F6 C208 C205 112.5(2)
F4 C208 C205 112.1(2)
C214 C209 C210 115.7(2)
C214 C209 B200 122.8(2)
C210 C209 B200 120.7(2)
C211 C210 C209 122.1(2)
C211 C210 H210 118.9
C209 C210 H210 118.9
C212 C211 C210 121.0(2)
C212 C211 C215 118.9(2)
C210 C211 C215 120.1(2)
C213 C212 C211 117.9(2)
C213 C212 H212 121.1
C211 C212 H212 121.1
C212 C213 C214 121.0(2)
C212 C213 C216 120.2(2)
C214 C213 C216 118.8(2)
C213 C214 C209 122.3(2)
C213 C214 H214 118.9
C209 C214 H214 118.9
F8 C215 F9 105.3(2)
F8 C215 F7 107.5(3)
F9 C215 F7 105.0(3)
F8 C215 C211 112.4(3)
F9 C215 C211 113.2(3)
F7 C215 C211 112.8(2)
F10 C216 F12 107.4(3)
F10 C216 F11 106.2(3)
F12 C216 F11 102.8(3)
F10 C216 C213 114.4(3)
F12 C216 C213 112.8(3)
F11 C216 C213 112.4(3)
C222 C217 C218 115.6(2)
C222 C217 B200 121.9(2)
C218 C217 B200 122.4(2)
C219 C218 C217 122.3(2)
C219 C218 H218 118.9
C217 C218 H218 118.9
C220 C219 C218 121.0(2)
C220 C219 C223 118.6(2)
C218 C219 C223 120.3(2)
C221 C220 C219 117.8(2)
C221 C220 H220 121.1
C219 C220 H220 121.1
C220 C221 C222 121.1(2)
C220 C221 C324 119.3(3)
C222 C221 C324 119.6(3)
C220 C221 C224 120.4(3)
C222 C221 C224 117.9(3)
C324 C221 C224 5.1(4)
C221 C222 C217 122.2(2)
C221 C222 H222 118.9
C217 C222 H222 118.9
F15 C223 F14 106.5(2)
F15 C223 F13 106.4(2)
F14 C223 F13 106.2(2)
F15 C223 C219 112.8(2)
F14 C223 C219 111.3(2)
F13 C223 C219 113.2(2)
F18 C224 F17 106.8(6)
F18 C224 F16 104.7(6)
F17 C224 F16 105.8(6)
F18 C224 C221 113.9(6)
F17 C224 C221 112.5(6)
F16 C224 C221 112.4(6)
F116 C324 F117 107.6(4)
F116 C324 F118 106.7(4)
F117 C324 F118 104.2(4)
F116 C324 C221 113.4(4)
F117 C324 C221 111.1(4)
F118 C324 C221 113.3(4)
C226 C225 C230 115.8(2)
C226 C225 B200 122.69(19)
C230 C225 B200 121.30(19)
C227 C226 C225 122.0(2)
C227 C226 H226 119.0
C225 C226 H226 119.0
C228 C227 C226 121.0(2)
C228 C227 C231 117.8(2)
C226 C227 C231 121.2(2)
C229 C228 C227 118.3(2)
C229 C228 H228 120.8
C227 C228 H228 120.8
C228 C229 C230 120.6(2)
C228 C229 C232 116.6(3)
C230 C229 C232 122.7(3)
C228 C229 C332 121.7(3)
C230 C229 C332 117.4(3)
C232 C229 C332 8.7(3)
C229 C230 C225 122.2(2)
C229 C230 H230 118.9
C225 C230 H230 118.9
F19 C231 F20 106.8(2)
F19 C231 F21 105.6(2)
F20 C231 F21 105.3(2)
F19 C231 C227 114.0(2)
F20 C231 C227 112.7(2)
F21 C231 C227 111.7(2)
F24 C232 F22 107.6(5)
F24 C232 F23 105.2(5)
F22 C232 F23 106.0(4)
F24 C232 C229 112.6(4)
F22 C232 C229 111.7(4)
F23 C232 C229 113.3(4)
F122 C332 F124 106.3(5)
F122 C332 F123 104.4(5)
F124 C332 F123 104.6(5)
F122 C332 C229 113.1(4)
F124 C332 C229 112.7(5)
F123 C332 C229 114.8(4)
C801 C802 C803 111.4(17)
C801 C802 H80K 109.3
C803 C802 H80K 109.3
C801 C802 H80L 109.3
C803 C802 H80L 109.3
H80K C802 H80L 108.0
C804 C803 C802 114(2)
C804 C803 H80A 108.7
C802 C803 H80A 108.7
C804 C803 H80B 108.7
C802 C803 H80B 108.7
H80A C803 H80B 107.6
C805 C804 C803 109(2)
C805 C804 H80F 109.8
C803 C804 H80F 109.8
C805 C804 H80G 109.8
C803 C804 H80G 109.8
H80F C804 H80G 108.2

loop_
_geom_bond_atom_site_label_1
_geom_bond_atom_site_label_2
_geom_bond_distance
B1 P2 1.933(3)
B1 P1 1.936(3)
B1 H3 1.05(4)
B1 H4 1.09(3)
P1 C5 1.850(3)
P1 C1 1.857(3)
P1 H1 1.31(3)
C1 C2 1.530(5)
C1 C3 1.531(6)
C1 C4 1.535(5)
C2 H2A 0.9800
C2 H2B 0.9800
C2 H2C 0.9800
C3 H3A 0.9800
C3 H3B 0.9800
C3 H3C 0.9800
C4 H4A 0.9800
C4 H4B 0.9800
C4 H4C 0.9800
C5 C8 1.530(4)
C5 C7 1.534(4)
C5 C6 1.537(5)
C6 H6A 0.9800
C6 H6B 0.9800
C6 H6C 0.9800
C7 H7A 0.9800
C7 H7B 0.9800
C7 H7C 0.9800
C8 H8A 0.9800
C8 H8B 0.9800
C8 H8C 0.9800
P2 C13 1.845(3)
P2 C9 1.850(3)
P2 H2 1.31(3)
C9 C12 1.530(5)
C9 C11 1.535(4)
C9 C10 1.543(5)
C10 H10A 0.9800
C10 H10B 0.9800
C10 H10C 0.9800
C11 H11A 0.9800
C11 H11B 0.9800
C11 H11C 0.9800
C12 H12A 0.9800
C12 H12B 0.9800
C12 H12C 0.9800
C13 C15 1.527(6)
C13 C14 1.535(5)
C13 C16 1.538(6)
C14 H14A 0.9800
C14 H14B 0.9800
C14 H14C 0.9800
C15 H15A 0.9800
C15 H15B 0.9800
C15 H15C 0.9800
C16 H16A 0.9800
C16 H16B 0.9800
C16 H16C 0.9800
B200 C225 1.636(3)
B200 C217 1.637(3)
B200 C209 1.645(3)
B200 C201 1.648(3)
C201 C202 1.398(3)
C201 C206 1.403(3)
C202 C203 1.395(3)
C202 H202 0.9500
C203 C204 1.385(3)
C203 C307 1.490(7)
C203 C207 1.499(5)
C204 C205 1.385(3)
C204 H204 0.9500
C205 C206 1.386(3)
C205 C208 1.499(3)
C206 H206 0.9500
C207 F3 1.298(5)
C207 F2 1.302(5)
C207 F1 1.316(5)
C307 F101 1.296(5)
C307 F102 1.306(5)
C307 F103 1.311(5)
C208 F5 1.332(3)
C208 F6 1.333(3)
C208 F4 1.337(4)
C209 C214 1.399(3)
C209 C210 1.405(3)
C210 C211 1.392(3)
C210 H210 0.9500
C211 C212 1.388(4)
C211 C215 1.493(4)
C212 C213 1.385(4)
C212 H212 0.9500
C213 C214 1.393(3)
C213 C216 1.497(4)
C214 H214 0.9500
C215 F8 1.327(4)
C215 F9 1.328(3)
C215 F7 1.329(4)
C216 F10 1.300(4)
C216 F12 1.322(4)
C216 F11 1.331(4)
C217 C222 1.397(3)
C217 C218 1.406(3)
C218 C219 1.387(3)
C218 H218 0.9500
C219 C220 1.387(4)
C219 C223 1.505(3)
C220 C221 1.386(3)
C220 H220 0.9500
C221 C222 1.392(3)
C221 C324 1.499(5)
C221 C224 1.502(7)
C222 H222 0.9500
C223 F15 1.331(3)
C223 F14 1.334(3)
C223 F13 1.337(3)
C224 F18 1.315(5)
C224 F17 1.321(5)
C224 F16 1.323(5)
C324 F116 1.319(4)
C324 F117 1.325(4)
C324 F118 1.329(4)
C225 C226 1.402(3)
C225 C230 1.404(3)
C226 C227 1.390(3)
C226 H226 0.9500
C227 C228 1.387(3)
C227 C231 1.494(3)
C228 C229 1.382(4)
C228 H228 0.9500
C229 C230 1.397(3)
C229 C232 1.503(5)
C229 C332 1.504(6)
C230 H230 0.9500
C231 F19 1.322(3)
C231 F20 1.326(3)
C231 F21 1.333(3)
C232 F24 1.308(5)
C232 F22 1.314(5)
C232 F23 1.314(5)
C332 F122 1.306(5)
C332 F124 1.314(5)
C332 F123 1.316(5)
C801 C802 1.533(14)
C801 H80H 0.9800
C801 H80I 0.9800
C801 H80J 0.9800
C802 C803 1.539(16)
C802 H80K 0.9900
C802 H80L 0.9900
C803 C804 1.539(16)
C803 H80A 0.9900
C803 H80B 0.9900
C804 C805 1.534(15)
C804 H80F 0.9900
C804 H80G 0.9900
C805 H80C 0.9800
C805 H80D 0.9800
C805 H80E 0.9800

loop_
_geom_torsion_atom_site_label_1
_geom_torsion_atom_site_label_2
_geom_torsion_atom_site_label_3
_geom_torsion_atom_site_label_4
_geom_torsion
P2 B1 P1 C5 -81.3(2)
P2 B1 P1 C1 148.59(18)
C5 P1 C1 C2 44.1(4)
B1 P1 C1 C2 172.2(3)
C5 P1 C1 C3 -80.2(3)
B1 P1 C1 C3 47.9(3)
C5 P1 C1 C4 161.9(2)
B1 P1 C1 C4 -69.9(3)
C1 P1 C5 C8 172.5(2)
B1 P1 C5 C8 46.4(2)
C1 P1 C5 C7 -70.0(3)
B1 P1 C5 C7 163.9(2)
C1 P1 C5 C6 53.5(3)
B1 P1 C5 C6 -72.7(3)
P1 B1 P2 C13 -81.2(2)
P1 B1 P2 C9 147.80(17)
C13 P2 C9 C12 39.2(3)
B1 P2 C9 C12 168.2(2)
C13 P2 C9 C11 -83.9(3)
B1 P2 C9 C11 45.1(3)
C13 P2 C9 C10 158.7(2)
B1 P2 C9 C10 -72.3(2)
C9 P2 C13 C15 56.8(3)
B1 P2 C13 C15 -70.0(3)
C9 P2 C13 C14 175.7(3)
B1 P2 C13 C14 48.9(3)
C9 P2 C13 C16 -67.5(3)
B1 P2 C13 C16 165.7(2)
C225 B200 C201 C202 -23.8(3)
C217 B200 C201 C202 -143.1(2)
C209 B200 C201 C202 97.0(2)
C225 B200 C201 C206 162.89(19)
C217 B200 C201 C206 43.6(3)
C209 B200 C201 C206 -76.3(2)
C206 C201 C202 C203 -0.4(3)
B200 C201 C202 C203 -173.9(2)
C201 C202 C203 C204 0.8(4)
C201 C202 C203 C307 -175.9(3)
C201 C202 C203 C207 178.7(3)
C202 C203 C204 C205 -0.6(4)
C307 C203 C204 C205 176.1(3)
C207 C203 C204 C205 -178.5(3)
C203 C204 C205 C206 0.1(4)
C203 C204 C205 C208 -178.0(2)
C204 C205 C206 C201 0.3(4)
C208 C205 C206 C201 178.4(2)
C202 C201 C206 C205 -0.1(3)
B200 C201 C206 C205 173.8(2)
C204 C203 C207 F3 79.3(6)
C202 C203 C207 F3 -98.6(6)
C307 C203 C207 F3 171(5)
C204 C203 C207 F2 -160.1(5)
C202 C203 C207 F2 22.0(6)
C307 C203 C207 F2 -69(4)
C204 C203 C207 F1 -41.1(6)
C202 C203 C207 F1 141.0(5)
C307 C203 C207 F1 50(4)
C204 C203 C307 F101 138.8(6)
C202 C203 C307 F101 -44.4(7)
C207 C203 C307 F101 48(4)
C204 C203 C307 F102 20.1(8)
C202 C203 C307 F102 -163.1(6)
C207 C203 C307 F102 -71(4)
C204 C203 C307 F103 -101.9(7)
C202 C203 C307 F103 74.9(7)
C207 C203 C307 F103 167(5)
C204 C205 C208 F5 -10.1(4)
C206 C205 C208 F5 171.7(2)
C204 C205 C208 F6 -131.0(3)
C206 C205 C208 F6 50.8(3)
C204 C205 C208 F4 109.9(3)
C206 C205 C208 F4 -68.2(3)
C225 B200 C209 C214 -153.3(2)
C217 B200 C209 C214 -34.0(3)
C201 B200 C209 C214 83.7(2)
C225 B200 C209 C210 37.3(3)
C217 B200 C209 C210 156.6(2)
C201 B200 C209 C210 -85.6(2)
C214 C209 C210 C211 -0.4(3)
B200 C209 C210 C211 169.7(2)
C209 C210 C211 C212 -0.9(4)
C209 C210 C211 C215 176.7(2)
C210 C211 C212 C213 1.3(4)
C215 C211 C212 C213 -176.4(3)
C211 C212 C213 C214 -0.3(4)
C211 C212 C213 C216 -179.0(3)
C212 C213 C214 C209 -1.1(4)
C216 C213 C214 C209 177.7(2)
C210 C209 C214 C213 1.4(3)
B200 C209 C214 C213 -168.5(2)
C212 C211 C215 F8 80.6(3)
C210 C211 C215 F8 -97.1(3)
C212 C211 C215 F9 -38.6(4)
C210 C211 C215 F9 143.7(3)
C212 C211 C215 F7 -157.7(3)
C210 C211 C215 F7 24.6(4)
C212 C213 C216 F10 -5.0(5)
C214 C213 C216 F10 176.3(3)
C212 C213 C216 F12 118.1(3)
C214 C213 C216 F12 -60.6(4)
C212 C213 C216 F11 -126.2(3)
C214 C213 C216 F11 55.1(4)
C225 B200 C217 C222 80.3(2)
C209 B200 C217 C222 -42.5(3)
C201 B200 C217 C222 -155.0(2)
C225 B200 C217 C218 -96.1(2)
C209 B200 C217 C218 141.1(2)
C201 B200 C217 C218 28.6(3)
C222 C217 C218 C219 1.1(3)
B200 C217 C218 C219 177.7(2)
C217 C218 C219 C220 -1.7(4)
C217 C218 C219 C223 174.1(2)
C218 C219 C220 C221 0.9(4)
C223 C219 C220 C221 -175.0(2)
C219 C220 C221 C222 0.3(4)
C219 C220 C221 C324 177.2(3)
C219 C220 C221 C224 171.5(4)
C220 C221 C222 C217 -0.8(4)
C324 C221 C222 C217 -177.7(3)
C224 C221 C222 C217 -172.2(4)
C218 C217 C222 C221 0.1(3)
B200 C217 C222 C221 -176.5(2)
C220 C219 C223 F15 -45.1(3)
C218 C219 C223 F15 139.0(2)
C220 C219 C223 F14 74.5(3)
C218 C219 C223 F14 -101.4(3)
C220 C219 C223 F13 -166.0(2)
C218 C219 C223 F13 18.2(3)
C220 C221 C224 F18 7.7(9)
C222 C221 C224 F18 179.1(9)
C324 C221 C224 F18 -71(5)
C220 C221 C224 F17 129.5(8)
C222 C221 C224 F17 -59.1(10)
C324 C221 C224 F17 51(5)
C220 C221 C224 F16 -111.3(8)
C222 C221 C224 F16 60.2(9)
C324 C221 C224 F16 170(5)
C220 C221 C324 F116 32.0(6)
C222 C221 C324 F116 -151.0(5)
C224 C221 C324 F116 136(5)
C220 C221 C324 F117 -89.3(6)
C222 C221 C324 F117 87.7(6)
C224 C221 C324 F117 15(5)
C220 C221 C324 F118 153.8(5)
C222 C221 C324 F118 -29.2(6)
C224 C221 C324 F118 -102(5)
C217 B200 C225 C226 84.7(2)
C209 B200 C225 C226 -151.7(2)
C201 B200 C225 C226 -36.9(3)
C217 B200 C225 C230 -89.5(2)
C209 B200 C225 C230 34.1(3)
C201 B200 C225 C230 148.9(2)
C230 C225 C226 C227 -2.3(3)
B200 C225 C226 C227 -176.8(2)
C225 C226 C227 C228 1.3(3)
C225 C226 C227 C231 -177.6(2)
C226 C227 C228 C229 0.3(3)
C231 C227 C228 C229 179.2(2)
C227 C228 C229 C230 -0.7(3)
C227 C228 C229 C232 176.8(3)
C227 C228 C229 C332 -175.1(3)
C228 C229 C230 C225 -0.4(4)
C232 C229 C230 C225 -177.8(3)
C332 C229 C230 C225 174.3(3)
C226 C225 C230 C229 1.9(3)
B200 C225 C230 C229 176.5(2)
C228 C227 C231 F19 -173.6(2)
C226 C227 C231 F19 5.4(3)
C228 C227 C231 F20 -51.6(3)
C226 C227 C231 F20 127.3(3)
C228 C227 C231 F21 66.7(3)
C226 C227 C231 F21 -114.3(3)
C228 C229 C232 F24 -172.2(4)
C230 C229 C232 F24 5.2(6)
C332 C229 C232 F24 60(2)
C228 C229 C232 F22 66.6(5)
C230 C229 C232 F22 -115.9(5)
C332 C229 C232 F22 -62(2)
C228 C229 C232 F23 -52.9(5)
C230 C229 C232 F23 124.5(4)
C332 C229 C232 F23 179(3)
C228 C229 C332 F122 -104.4(6)
C230 C229 C332 F122 81.0(6)
C232 C229 C332 F122 -49(2)
C228 C229 C332 F124 16.3(7)
C230 C229 C332 F124 -158.4(5)
C232 C229 C332 F124 72(2)
C228 C229 C332 F123 135.9(5)
C230 C229 C332 F123 -38.8(6)
C232 C229 C332 F123 -168(3)
C801 C802 C803 C804 178(3)
C802 C803 C804 C805 175(3)
